data_7114263
loop_
_publ_author_name
'Deacon, Glen B.'
'Forsyth, Craig M.'

_publ_section_title
;
 Linkage isomerism and C???H activation in an ytterbium(ii)
 tetraphenylborate
;
_journal_issue 21
_journal_name_full 'Chemical Communications'
_journal_page_first 2522
_journal_paper_doi 10.1039/b208149k
_journal_year 2002
_chemical_formula_sum 'C32 H48 B N O2 Si2 Yb'
_chemical_formula_weight 718.74
_chemical_name_systematic
; 
[(trimethylsilyl)(eta2, eta2-triphenyl)boramethylene
(dimethylsilyl)amido)bis(tetrahydrofuran)ytterbium(II)] (2)
;
_space_group_IT_number 14
_symmetry_cell_setting monoclinic
_symmetry_space_group_name_Hall '-P 2yn'
_symmetry_space_group_name_H-M 'P 1 21/n 1'
_atom_sites_solution_hydrogens geom
_atom_sites_solution_primary direct
_atom_sites_solution_secondary difmap
_audit_creation_method SHELXL-97
_cell_angle_alpha 90.00
_cell_angle_beta 101.633(1)
_cell_angle_gamma 90.00
_cell_formula_units_Z 4
_cell_length_a 9.9426(1)
_cell_length_b 18.7251(2)
_cell_length_c 18.3353(2)
_cell_measurement_temperature 293(2)
_cell_volume 3343.48(6)
_computing_cell_refinement 'DENZO-SMN (Otwinoski and Minor, 1993)'
_computing_data_collection 'COLLECT (Nonius BV, 1994)'
_computing_data_reduction 'DENZO-SMN (Otwinoski and Minor, 1993)'
_computing_molecular_graphics 'POVRAY 3.0'
_computing_structure_refinement 'SHELXL-97 (Sheldrick, 1997)'
_computing_structure_solution 'SHELXS-97 (Sheldrick, 1990)'
_diffrn_ambient_temperature 293(2)
_diffrn_measured_fraction_theta_full 0.989
_diffrn_measured_fraction_theta_max 0.989
_diffrn_measurement_device_type 'Enraf Nonius KAPPA CCD'
_diffrn_measurement_method '1 deg scans in phi and omega'
_diffrn_radiation_monochromator graphite
_diffrn_radiation_source 'fine-focus sealed tube'
_diffrn_radiation_type MoK\a
_diffrn_radiation_wavelength 0.71073
_diffrn_reflns_av_R_equivalents 0.0794
_diffrn_reflns_av_sigmaI/netI 0.0498
_diffrn_reflns_limit_h_max 13
_diffrn_reflns_limit_h_min -13
_diffrn_reflns_limit_k_max 24
_diffrn_reflns_limit_k_min -24
_diffrn_reflns_limit_l_max 23
_diffrn_reflns_limit_l_min -24
_diffrn_reflns_number 35579
_diffrn_reflns_theta_full 28.30
_diffrn_reflns_theta_max 28.30
_diffrn_reflns_theta_min 2.52
_exptl_absorpt_coefficient_mu 2.896
_exptl_absorpt_process_details none
_exptl_crystal_colour red-orange
_exptl_crystal_density_diffrn 1.428
_exptl_crystal_density_method 'not measured'
_exptl_crystal_description prism
_exptl_crystal_F_000 1464
_exptl_crystal_size_max 0.25
_exptl_crystal_size_mid 0.25
_exptl_crystal_size_min 0.13
_refine_diff_density_max 1.201
_refine_diff_density_min -3.071
_refine_diff_density_rms 0.151
_refine_ls_extinction_method none
_refine_ls_goodness_of_fit_ref 1.090
_refine_ls_hydrogen_treatment mixed
_refine_ls_matrix_type full
_refine_ls_number_parameters 350
_refine_ls_number_reflns 8208
_refine_ls_number_restraints 0
_refine_ls_restrained_S_all 1.090
_refine_ls_R_factor_all 0.0394
_refine_ls_R_factor_gt 0.0339
_refine_ls_shift/su_max 0.002
_refine_ls_shift/su_mean 0.000
_refine_ls_structure_factor_coef Fsqd
_refine_ls_weighting_details 'calc w=1/[\s^2^(Fo^2^)+(0.0481P)^2^+1.0471P] where P=(Fo^2^+2Fc^2^)/3'
_refine_ls_weighting_scheme calc
_refine_ls_wR_factor_gt 0.0874
_refine_ls_wR_factor_ref 0.0909
_reflns_number_gt 7220
_reflns_number_total 8208
_reflns_threshold_expression >2sigma(I)
_cod_data_source_file b208149k.txt
_cod_data_source_block 2
_cod_original_cell_volume 3343.5(12)
_cod_original_sg_symbol_H-M P2(1)/n
_cod_database_code 7114263

loop_
_symmetry_equiv_pos_as_xyz
'x, y, z'
'-x+1/2, y+1/2, -z+1/2'
'-x, -y, -z'
'x-1/2, -y-1/2, z-1/2'

loop_
_atom_site_label
_atom_site_type_symbol
_atom_site_fract_x
_atom_site_fract_y
_atom_site_fract_z
_atom_site_U_iso_or_equiv
_atom_site_adp_type
_atom_site_occupancy
_atom_site_symmetry_multiplicity
_atom_site_calc_flag
_atom_site_refinement_flags
Yb1 Yb 0.614483(10) 0.297098(6) 0.769141(6) 0.01803(6) Uani 1 1 d .
Si1 Si 0.59575(7) 0.38734(4) 0.61297(4) 0.02113(16) Uani 1 1 d .
O1 O 0.5231(2) 0.22841(12) 0.85917(12) 0.0283(4) Uani 1 1 d .
N1 N 0.5253(2) 0.38749(12) 0.69039(13) 0.0217(5) Uani 1 1 d .
C1 C 0.6722(3) 0.29786(13) 0.59510(19) 0.0229(6) Uani 1 1 d .
H1A H 0.6074 0.2785 0.5531 0.028 Uiso 1 1 calc R
H1B H 0.7531 0.3103 0.5758 0.028 Uiso 1 1 calc R
B1 B 0.7211(3) 0.22746(17) 0.64888(18) 0.0195(6) Uani 1 1 d .
Si2 Si 0.40278(8) 0.44378(4) 0.70742(5) 0.02416(17) Uani 1 1 d .
O2 O 0.7215(2) 0.36902(11) 0.87141(11) 0.0257(4) Uani 1 1 d .
C2 C 0.7312(3) 0.45892(17) 0.6182(2) 0.0334(7) Uani 1 1 d .
H2A H 0.8010 0.4520 0.6621 0.050 Uiso 1 1 calc R
H2B H 0.6898 0.5050 0.6201 0.050 Uiso 1 1 calc R
H2C H 0.7716 0.4562 0.5749 0.050 Uiso 1 1 calc R
C3 C 0.4652(3) 0.40685(17) 0.52533(17) 0.0302(7) Uani 1 1 d .
H3A H 0.4215 0.4518 0.5305 0.045 Uiso 1 1 calc R
H3B H 0.3974 0.3697 0.5172 0.045 Uiso 1 1 calc R
H3C H 0.5103 0.4091 0.4838 0.045 Uiso 1 1 calc R
C4 C 0.4482(4) 0.54047(18) 0.6984(2) 0.0477(10) Uani 1 1 d .
H4A H 0.4616 0.5494 0.6488 0.072 Uiso 1 1 calc R
H4B H 0.5311 0.5513 0.7335 0.072 Uiso 1 1 calc R
H4C H 0.3750 0.5700 0.7083 0.072 Uiso 1 1 calc R
C5 C 0.2286(3) 0.4296(2) 0.6472(2) 0.0504(10) Uani 1 1 d .
H5A H 0.2338 0.4361 0.5959 0.076 Uiso 1 1 calc R
H5B H 0.1651 0.4634 0.6605 0.076 Uiso 1 1 calc R
H5C H 0.1978 0.3820 0.6543 0.076 Uiso 1 1 calc R
C6 C 0.3780(3) 0.43012(18) 0.80559(17) 0.0334(7) Uani 1 1 d .
H6A H 0.3543 0.3812 0.8122 0.050 Uiso 1 1 calc R
H6B H 0.3056 0.4606 0.8147 0.050 Uiso 1 1 calc R
H6C H 0.4616 0.4416 0.8399 0.050 Uiso 1 1 calc R
C7 C 0.5952(3) 0.17081(19) 0.9040(2) 0.0387(8) Uani 1 1 d .
H7A H 0.6855 0.1864 0.9296 0.046 Uiso 1 1 calc R
H7B H 0.6058 0.1300 0.8730 0.046 Uiso 1 1 calc R
C9 C 0.3661(5) 0.1687(3) 0.9175(3) 0.0673(14) Uani 1 1 d .
H9A H 0.3286 0.1294 0.8853 0.081 Uiso 1 1 calc R
H9B H 0.3055 0.1786 0.9517 0.081 Uiso 1 1 calc R
C10 C 0.3840(3) 0.23303(19) 0.8733(2) 0.0374(8) Uani 1 1 d .
H10A H 0.3171 0.2335 0.8268 0.045 Uiso 1 1 calc R
H10B H 0.3730 0.2761 0.9008 0.045 Uiso 1 1 calc R
C11 C 0.7986(3) 0.17236(14) 0.60115(15) 0.0186(5) Uani 1 1 d .
C12 C 0.7239(3) 0.14362(15) 0.53444(15) 0.0213(5) Uani 1 1 d .
H12 H 0.6303 0.1531 0.5213 0.026 Uiso 1 1 calc R
C13 C 0.7841(3) 0.10150(15) 0.48708(16) 0.0233(6) Uani 1 1 d .
H13 H 0.7312 0.0839 0.4431 0.028 Uiso 1 1 calc R
C14 C 0.9237(3) 0.08581(16) 0.50598(16) 0.0255(6) Uani 1 1 d .
H14 H 0.9653 0.0584 0.4745 0.031 Uiso 1 1 calc R
C15 C 0.9992(3) 0.11164(17) 0.57215(17) 0.0288(6) Uani 1 1 d .
H15 H 1.0921 0.1007 0.5859 0.035 Uiso 1 1 calc R
C16 C 0.9373(3) 0.15417(16) 0.61874(17) 0.0262(6) Uani 1 1 d .
H16 H 0.9905 0.1709 0.6630 0.031 Uiso 1 1 calc R
C17 C 0.7626(3) 0.34971(15) 0.94977(16) 0.0260(6) Uani 1 1 d .
H17A H 0.8292 0.3112 0.9562 0.031 Uiso 1 1 calc R
H17B H 0.6837 0.3346 0.9695 0.031 Uiso 1 1 calc R
C18 C 0.8255(3) 0.41709(16) 0.98871(16) 0.0259(6) Uani 1 1 d .
H18A H 0.8980 0.4057 1.0310 0.031 Uiso 1 1 calc R
H18B H 0.7566 0.4461 1.0054 0.031 Uiso 1 1 calc R
C19 C 0.7721(3) 0.44084(16) 0.86027(18) 0.0278(6) Uani 1 1 d .
H19A H 0.6989 0.4757 0.8566 0.033 Uiso 1 1 calc R
H19B H 0.8091 0.4428 0.8152 0.033 Uiso 1 1 calc R
C20 C 0.8825(3) 0.45479(16) 0.92770(16) 0.0257(6) Uani 1 1 d .
H20A H 0.8942 0.5055 0.9376 0.031 Uiso 1 1 calc R
H20B H 0.9695 0.4343 0.9222 0.031 Uiso 1 1 calc R
C21 C 0.8344(3) 0.24882(14) 0.72553(15) 0.0201(5) Uani 1 1 d .
C22 C 0.8607(3) 0.20874(14) 0.79141(18) 0.0234(6) Uani 1 1 d .
H22 H 0.8077 0.1683 0.7945 0.028 Uiso 1 1 calc R
C23 C 0.9626(3) 0.22683(17) 0.85241(18) 0.0278(6) Uani 1 1 d .
H23 H 0.9760 0.1987 0.8951 0.033 Uiso 1 1 calc R
C24 C 1.0429(3) 0.28544(19) 0.8501(2) 0.0337(8) Uani 1 1 d .
H24 H 1.1119 0.2969 0.8907 0.040 Uiso 1 1 calc R
C25 C 1.0209(3) 0.32799(18) 0.78638(19) 0.0322(7) Uani 1 1 d .
H25 H 1.0747 0.3683 0.7846 0.039 Uiso 1 1 calc R
C26 C 0.9183(3) 0.31023(17) 0.72535(19) 0.0264(6) Uani 1 1 d .
H26 H 0.9043 0.3393 0.6834 0.032 Uiso 1 1 calc R
C31 C 0.5873(3) 0.18372(16) 0.66833(16) 0.0207(5) Uani 1 1 d .
C32 C 0.4519(3) 0.21218(16) 0.65387(18) 0.0245(6) Uani 1 1 d .
H32 H 0.4370 0.2571 0.6320 0.029 Uiso 1 1 calc R
C33 C 0.3410(3) 0.17530(19) 0.67119(19) 0.0335(7) Uani 1 1 d .
H33 H 0.2544 0.1962 0.6620 0.040 Uiso 1 1 calc R
C34 C 0.3586(3) 0.10809(19) 0.70186(19) 0.0351(7) Uani 1 1 d .
H34 H 0.2845 0.0838 0.7141 0.042 Uiso 1 1 calc R
C35 C 0.4882(3) 0.07663(17) 0.71447(19) 0.0335(7) Uani 1 1 d .
H35 H 0.5007 0.0308 0.7342 0.040 Uiso 1 1 calc R
C36 C 0.5983(2) 0.11390(14) 0.69755(14) 0.0247(6) Uani 1 1 d .
H36 H 0.6838 0.0917 0.7059 0.030 Uiso 1 1 calc R
C8 C 0.5072(2) 0.15202(14) 0.95874(14) 0.090(2) Uani 1 1 d R
H8A H 0.5161 0.1019 0.9721 0.108 Uiso 1 1 calc R
H8B H 0.5312 0.1807 1.0036 0.108 Uiso 1 1 calc R

loop_
_atom_site_aniso_label
_atom_site_aniso_U_11
_atom_site_aniso_U_22
_atom_site_aniso_U_33
_atom_site_aniso_U_23
_atom_site_aniso_U_13
_atom_site_aniso_U_12
Yb1 0.01474(7) 0.02063(9) 0.01866(10) -0.00061(4) 0.00322(5) 0.00070(4)
Si1 0.0214(3) 0.0213(4) 0.0206(4) 0.0013(3) 0.0039(3) 0.0007(3)
O1 0.0223(10) 0.0328(11) 0.0310(12) 0.0044(10) 0.0087(9) 0.0014(8)
N1 0.0222(11) 0.0225(11) 0.0197(12) 0.0011(10) 0.0021(9) 0.0013(9)
C1 0.0208(13) 0.0238(15) 0.0238(17) -0.0002(11) 0.0036(12) 0.0011(9)
B1 0.0146(12) 0.0223(14) 0.0221(16) -0.0005(13) 0.0053(11) 0.0002(11)
Si2 0.0242(4) 0.0251(4) 0.0238(4) 0.0025(3) 0.0065(3) 0.0038(3)
O2 0.0275(10) 0.0251(10) 0.0228(11) -0.0009(9) 0.0010(8) -0.0058(8)
C2 0.0312(15) 0.0293(15) 0.0402(19) 0.0018(15) 0.0084(14) -0.0024(12)
C3 0.0350(16) 0.0307(16) 0.0239(16) 0.0034(13) 0.0038(12) 0.0057(12)
C4 0.068(2) 0.0263(16) 0.061(3) 0.0023(17) 0.042(2) 0.0086(16)
C5 0.0274(16) 0.084(3) 0.038(2) 0.002(2) 0.0020(14) 0.0149(18)
C6 0.0280(15) 0.0438(18) 0.0306(17) 0.0030(15) 0.0109(13) 0.0017(13)
C7 0.0307(16) 0.0411(19) 0.043(2) 0.0150(17) 0.0045(14) 0.0032(14)
C9 0.053(2) 0.078(3) 0.083(3) 0.029(3) 0.040(2) 0.003(2)
C10 0.0303(16) 0.0439(19) 0.043(2) 0.0035(17) 0.0200(15) 0.0058(14)
C11 0.0152(11) 0.0204(13) 0.0210(14) 0.0016(11) 0.0053(10) -0.0019(9)
C12 0.0153(11) 0.0262(13) 0.0223(14) 0.0004(12) 0.0033(10) -0.0003(10)
C13 0.0237(13) 0.0262(14) 0.0203(14) -0.0011(12) 0.0049(10) -0.0007(11)
C14 0.0250(13) 0.0296(14) 0.0242(15) -0.0004(13) 0.0106(11) 0.0076(11)
C15 0.0175(12) 0.0401(16) 0.0294(16) -0.0008(14) 0.0063(11) 0.0085(12)
C16 0.0168(12) 0.0366(16) 0.0248(15) -0.0064(13) 0.0035(11) 0.0016(11)
C17 0.0257(13) 0.0271(14) 0.0248(15) -0.0008(13) 0.0042(11) -0.0008(11)
C18 0.0252(13) 0.0299(14) 0.0223(15) -0.0039(13) 0.0040(11) -0.0034(11)
C19 0.0273(14) 0.0263(14) 0.0274(16) 0.0031(13) -0.0005(12) -0.0069(11)
C20 0.0203(13) 0.0286(14) 0.0274(15) -0.0018(13) 0.0027(11) -0.0041(11)
C21 0.0137(11) 0.0234(13) 0.0243(14) -0.0048(12) 0.0062(10) -0.0010(10)
C22 0.0182(13) 0.0260(14) 0.0259(17) -0.0016(11) 0.0044(11) 0.0029(10)
C23 0.0208(13) 0.0357(16) 0.0250(16) -0.0018(14) -0.0002(11) 0.0083(12)
C24 0.0145(13) 0.0523(19) 0.0323(19) -0.0125(16) 0.0004(12) 0.0007(12)
C25 0.0209(13) 0.0354(17) 0.0396(19) -0.0080(15) 0.0043(12) -0.0078(12)
C26 0.0176(12) 0.0318(15) 0.0298(18) 0.0010(13) 0.0049(11) -0.0035(11)
C31 0.0150(12) 0.0279(13) 0.0195(14) -0.0074(12) 0.0041(10) -0.0018(10)
C32 0.0163(13) 0.0281(14) 0.0287(17) -0.0093(12) 0.0038(12) -0.0011(10)
C33 0.0152(12) 0.0432(18) 0.042(2) -0.0191(16) 0.0062(12) -0.0056(12)
C34 0.0238(14) 0.0480(19) 0.0363(18) -0.0117(16) 0.0129(13) -0.0157(13)
C35 0.0349(16) 0.0314(16) 0.0368(18) -0.0013(15) 0.0132(14) -0.0102(13)
C36 0.0198(12) 0.0278(14) 0.0261(15) -0.0031(12) 0.0041(11) -0.0025(11)
C8 0.061(3) 0.122(5) 0.091(4) 0.075(4) 0.029(3) 0.015(3)

loop_
_atom_type_symbol
_atom_type_description
_atom_type_scat_dispersion_real
_atom_type_scat_dispersion_imag
_atom_type_scat_source
C C 0.0033 0.0016 'International Tables Vol C Tables 4.2.6.8 and 6.1.1.4'
H H 0.0000 0.0000 'International Tables Vol C Tables 4.2.6.8 and 6.1.1.4'
B B 0.0013 0.0007 'International Tables Vol C Tables 4.2.6.8 and 6.1.1.4'
N N 0.0061 0.0033 'International Tables Vol C Tables 4.2.6.8 and 6.1.1.4'
O O 0.0106 0.0060 'International Tables Vol C Tables 4.2.6.8 and 6.1.1.4'
Si Si 0.0817 0.0704 'International Tables Vol C Tables 4.2.6.8 and 6.1.1.4'
Yb Yb -0.3850 5.5486 'International Tables Vol C Tables 4.2.6.8 and 6.1.1.4'

loop_
_geom_angle_atom_site_label_1
_geom_angle_atom_site_label_2
_geom_angle_atom_site_label_3
_geom_angle
N1 Yb1 O2 97.69(8)
N1 Yb1 O1 132.56(8)
O2 Yb1 O1 86.13(7)
N1 Yb1 C21 107.60(9)
O2 Yb1 C21 99.61(8)
O1 Yb1 C21 118.37(8)
N1 Yb1 C31 99.87(9)
O2 Yb1 C31 157.03(7)
O1 Yb1 C31 92.75(8)
C21 Yb1 C31 60.91(8)
N1 Yb1 C32 81.71(9)
O2 Yb1 C32 172.15(8)
O1 Yb1 C32 88.55(9)
C21 Yb1 C32 88.00(8)
C31 Yb1 C32 29.06(8)
N1 Yb1 C22 135.82(9)
O2 Yb1 C22 88.94(8)
O1 Yb1 C22 91.31(8)
C21 Yb1 C22 28.69(9)
C31 Yb1 C22 68.13(8)
C32 Yb1 C22 96.96(9)
N1 Si1 C3 112.41(13)
N1 Si1 C2 111.42(14)
C3 Si1 C2 105.45(15)
N1 Si1 C1 113.07(13)
C3 Si1 C1 104.78(14)
C2 Si1 C1 109.22(14)
C7 O1 C10 108.7(2)
C7 O1 Yb1 124.87(18)
C10 O1 Yb1 126.22(18)
Si2 N1 Si1 126.04(15)
Si2 N1 Yb1 123.28(13)
Si1 N1 Yb1 110.65(11)
B1 C1 Si1 132.8(2)
C11 B1 C1 107.2(2)
C11 B1 C31 106.7(2)
C1 B1 C31 111.6(2)
C11 B1 C21 106.9(2)
C1 B1 C21 112.2(2)
C31 B1 C21 111.9(2)
N1 Si2 C5 114.70(16)
N1 Si2 C4 112.96(15)
C5 Si2 C4 107.1(2)
N1 Si2 C6 109.30(14)
C5 Si2 C6 105.10(16)
C4 Si2 C6 107.15(17)
C17 O2 C19 109.2(2)
C17 O2 Yb1 128.94(16)
C19 O2 Yb1 121.43(16)
O1 C7 C8 105.3(2)
C10 C9 C8 104.1(3)
O1 C10 C9 105.7(3)
C16 C11 C12 115.6(2)
C16 C11 B1 125.4(2)
C12 C11 B1 118.9(2)
C13 C12 C11 122.8(2)
C14 C13 C12 119.7(3)
C15 C14 C13 118.9(3)
C14 C15 C16 120.6(3)
C11 C16 C15 122.3(3)
O2 C17 C18 105.3(2)
C17 C18 C20 102.6(2)
O2 C19 C20 105.0(2)
C19 C20 C18 101.9(2)
C22 C21 C26 115.3(3)
C22 C21 B1 125.2(2)
C26 C21 B1 119.4(3)
C22 C21 Yb1 86.77(17)
C26 C21 Yb1 104.26(19)
B1 C21 Yb1 82.93(14)
C23 C22 C21 122.8(3)
C23 C22 Yb1 115.43(19)
C21 C22 Yb1 64.53(14)
C24 C23 C22 120.5(3)
C23 C24 C25 119.5(3)
C26 C25 C24 120.1(3)
C25 C26 C21 121.7(3)
C36 C31 C32 114.7(2)
C36 C31 B1 122.3(2)
C32 C31 B1 123.0(3)
C36 C31 Yb1 117.66(19)
C32 C31 Yb1 78.47(17)
B1 C31 Yb1 78.02(15)
C33 C32 C31 122.4(3)
C33 C32 Yb1 117.5(2)
C31 C32 Yb1 72.47(16)
C34 C33 C32 120.4(3)
C33 C34 C35 119.5(3)
C36 C35 C34 119.8(3)
C35 C36 C31 123.2(3)
C9 C8 C7 103.2(3)

loop_
_geom_bond_atom_site_label_1
_geom_bond_atom_site_label_2
_geom_bond_distance
Yb1 N1 2.285(2)
Yb1 O2 2.378(2)
Yb1 O1 2.410(2)
Yb1 C21 2.635(3)
Yb1 C31 2.792(3)
Yb1 C32 2.869(3)
Yb1 C22 2.914(3)
Si1 N1 1.705(3)
Si1 C3 1.886(3)
Si1 C2 1.889(3)
Si1 C1 1.896(3)
O1 C7 1.454(4)
O1 C10 1.460(3)
N1 Si2 1.687(2)
C1 B1 1.659(4)
B1 C11 1.641(4)
B1 C31 1.661(4)
B1 C21 1.663(4)
Si2 C5 1.876(4)
Si2 C4 1.881(4)
Si2 C6 1.883(3)
O2 C17 1.458(4)
O2 C19 1.465(3)
C7 C8 1.501(4)
C9 C10 1.483(6)
C9 C8 1.486(5)
C11 C16 1.394(4)
C11 C12 1.404(4)
C12 C13 1.394(4)
C13 C14 1.393(4)
C14 C15 1.379(4)
C15 C16 1.398(4)
C17 C18 1.521(4)
C18 C20 1.525(4)
C19 C20 1.501(4)
C21 C22 1.401(4)
C21 C26 1.421(4)
C22 C23 1.391(4)
C23 C24 1.363(5)
C24 C25 1.394(5)
C25 C26 1.394(4)
C31 C36 1.409(4)
C31 C32 1.422(4)
C32 C33 1.391(4)
C33 C34 1.375(5)
C34 C35 1.393(5)
C35 C36 1.385(4)
